data_7133799
loop_
_publ_author_name
'Tang, Beili'
'Ju, Shaoying'
'Yan, Weili'
'Chen, Ting'
'Stephan, Douglas W.'
'Wu, Yile'

_publ_section_title
;
 Reactivity of <i>N</i>-(isocyanoimino)triphenylphosphorane toward group
 13 Lewis acids.
;
_journal_issue 88
_journal_name_full 'Chemical communications (Cambridge, England)'
_journal_page_first 12932
_journal_page_last 12935
_journal_paper_doi 10.1039/d4cc04490h
_journal_volume 60
_journal_year 2024
_chemical_formula_moiety 'C43 H17 B2 F20 N2 P, C7 H8'
_chemical_formula_sum 'C50 H25 B2 F20 N2 P'
_chemical_formula_weight 1086.31
_space_group_crystal_system triclinic
_space_group_IT_number 2
_space_group_name_Hall '-P 1'
_space_group_name_H-M_alt 'P -1'
_atom_sites_solution_hydrogens mixed
_atom_sites_solution_primary dual
_audit_creation_date 2024-08-25
_audit_creation_method
;
Olex2 1.5
(compiled 2024.02.16 svn.r378c4104 for OlexSys, GUI svn.r6928)
;
_audit_update_record
;
2024-08-26 deposited with the CCDC.	2024-10-01 downloaded from the CCDC.
;
_cell_angle_alpha 93.329(4)
_cell_angle_beta 104.396(4)
_cell_angle_gamma 115.728(4)
_cell_formula_units_Z 2
_cell_length_a 11.9853(9)
_cell_length_b 12.0437(9)
_cell_length_c 18.3470(14)
_cell_measurement_reflns_used 9937
_cell_measurement_temperature 150
_cell_measurement_theta_max 68.32
_cell_measurement_theta_min 2.53
_cell_volume 2268.7(3)
_computing_cell_refinement 'SAINT V8.40B (?, 2016)'
_computing_data_reduction 'SAINT V8.40B (?, 2016)'
_computing_molecular_graphics 'Olex2 1.5 (Dolomanov et al., 2009)'
_computing_publication_material 'Olex2 1.5 (Dolomanov et al., 2009)'
_computing_structure_refinement 'SHELXL 2018/3 (Sheldrick, 2015)'
_computing_structure_solution 'SHELXT 2018/2 (Sheldrick, 2018)'
_diffrn_ambient_temperature 150.00
_diffrn_measured_fraction_theta_full 0.998
_diffrn_measured_fraction_theta_max 0.998
_diffrn_measurement_device_type 'Bruker APEX-II CCD'
_diffrn_measurement_method '\f and \w scans'
_diffrn_radiation_type CuK\a
_diffrn_radiation_wavelength 1.54178
_diffrn_reflns_av_R_equivalents 0.0675
_diffrn_reflns_av_unetI/netI 0.0469
_diffrn_reflns_Laue_measured_fraction_full 0.998
_diffrn_reflns_Laue_measured_fraction_max 0.998
_diffrn_reflns_limit_h_max 14
_diffrn_reflns_limit_h_min -14
_diffrn_reflns_limit_k_max 13
_diffrn_reflns_limit_k_min -14
_diffrn_reflns_limit_l_max 21
_diffrn_reflns_limit_l_min -21
_diffrn_reflns_number 41072
_diffrn_reflns_point_group_measured_fraction_full 0.998
_diffrn_reflns_point_group_measured_fraction_max 0.998
_diffrn_reflns_theta_full 66.581
_diffrn_reflns_theta_max 66.581
_diffrn_reflns_theta_min 2.533
_diffrn_standards_number 0
_exptl_absorpt_coefficient_mu 1.656
_exptl_absorpt_correction_T_max 0.7531
_exptl_absorpt_correction_T_min 0.6312
_exptl_absorpt_correction_type none
_exptl_absorpt_process_details
;
SADABS-2016/2 (Bruker,2016/2) was used for absorption correction.
wR2(int) was 0.1165 before and 0.0692 after correction.
The Ratio of minimum to maximum transmission is 0.8381.
The \l/2 correction factor is Not present.
;
_exptl_crystal_colour 'clear light colourless'
_exptl_crystal_colour_lustre clear
_exptl_crystal_colour_modifier light
_exptl_crystal_colour_primary colourless
_exptl_crystal_density_diffrn 1.590
_exptl_crystal_description block
_exptl_crystal_F_000 1088
_exptl_crystal_size_max 0.084
_exptl_crystal_size_mid 0.077
_exptl_crystal_size_min 0.056
_refine_diff_density_max 0.628
_refine_diff_density_min -0.662
_refine_diff_density_rms 0.069
_refine_ls_extinction_coef 0.0055(5)
_refine_ls_extinction_expression Fc^*^=kFc[1+0.001xFc^2^\l^3^/sin(2\q)]^-1/4^
_refine_ls_extinction_method 'SHELXL-2018/3 (Sheldrick 2018)'
_refine_ls_goodness_of_fit_ref 1.083
_refine_ls_hydrogen_treatment mixed
_refine_ls_matrix_type full
_refine_ls_number_parameters 754
_refine_ls_number_reflns 7987
_refine_ls_number_restraints 186
_refine_ls_restrained_S_all 1.089
_refine_ls_R_factor_all 0.0747
_refine_ls_R_factor_gt 0.0578
_refine_ls_shift/su_max 0.000
_refine_ls_shift/su_mean 0.000
_refine_ls_structure_factor_coef Fsqd
_refine_ls_weighting_details 'w=1/[\s^2^(Fo^2^)+(0.0950P)^2^+1.0184P] where P=(Fo^2^+2Fc^2^)/3'
_refine_ls_weighting_scheme calc
_refine_ls_wR_factor_gt 0.1596
_refine_ls_wR_factor_ref 0.1731
_reflns_Friedel_coverage 0.000
_reflns_number_gt 5962
_reflns_number_total 7987
_reflns_threshold_expression 'I > 2\s(I)'
_cod_data_source_file d4cc04490h2.cif
_cod_data_source_block 333
_cod_depositor_comments 'Adding full bibliography for 7133795--7133800.cif.'
_cod_database_code 7133799
_shelx_shelxl_version_number 2018/3
_shelx_space_group_comment
;
The symmetry employed for this shelxl refinement is uniquely defined
by the following loop, which should always be used as a source of
symmetry information in preference to the above space-group names.
They are only intended as comments.
;
_shelx_estimated_absorpt_t_max 0.913
_shelx_estimated_absorpt_t_min 0.873
_olex2_refinement_description
;
1. Fixed Uiso
 At 1.2 times of:
  All C(H) groups, All N(H) groups
 At 1.5 times of:
  All C(H,H,H) groups
2. Restrained distances
 C01Y-C01X \\sim C1-C2
 with sigma of 0.02
 C01Y-C01Z \\sim C1-C3
 with sigma of 0.02
 C01Y-C023 \\sim C1-C0
 with sigma of 0.02
 C01X-C021 \\sim C2-C4
 with sigma of 0.02
 C021-C022 \\sim C4-C6
 with sigma of 0.02
 C022-C020 \\sim C6-C5
 with sigma of 0.02
 C020-C01Z \\sim C5-C3
 with sigma of 0.02
 C01Y-C021 \\sim C1-C4
 with sigma of 0.04
 C01Y-C020 \\sim C1-C5
 with sigma of 0.04
 C01X-C022 \\sim C2-C6
 with sigma of 0.04
 C01X-C01Z \\sim C2-C3
 with sigma of 0.04
 C01X-C023 \\sim C2-C0
 with sigma of 0.04
 C021-C020 \\sim C4-C5
 with sigma of 0.04
 C022-C01Z \\sim C6-C3
 with sigma of 0.04
 C01Z-C023 \\sim C3-C0
 with sigma of 0.04
 P1-C011 \\sim P1-C7
 with sigma of 0.02
 C011-C01J \\sim C7-C8
 with sigma of 0.02
 C011-C01T \\sim C7-C11
 with sigma of 0.02
 C01J-C01S \\sim C8-C9
 with sigma of 0.02
 C01S-C01U \\sim C9-C01V
 with sigma of 0.02
 C01T-C01W \\sim C11-C10
 with sigma of 0.02
 C01U-C01W \\sim C01V-C10
 with sigma of 0.02
 P1-C01J \\sim P1-C8
 with sigma of 0.04
 P1-C01T \\sim P1-C11
 with sigma of 0.04
 C011-C01S \\sim C7-C9
 with sigma of 0.04
 C011-C01W \\sim C7-C10
 with sigma of 0.04
 C01J-C01T \\sim C8-C11
 with sigma of 0.04
 C01J-C01U \\sim C8-C01V
 with sigma of 0.04
 C01S-C01W \\sim C9-C10
 with sigma of 0.04
 C01T-C01U \\sim C11-C01V
 with sigma of 0.04
3. Uiso/Uaniso restraints and constraints
C023 \\sim C01Y \\sim C01Z \\sim C020 \\sim C022 \\sim C021 \\sim C01X: within
2A with sigma of 0.01 and sigma for terminal atoms of 0.02 within 2A
C0 \\sim C1 \\sim C3 \\sim C2 \\sim C5 \\sim C4 \\sim C6: within 2A with sigma
of 0.001 and sigma for terminal atoms of 0.002 within 2A
C7 \\sim C11 \\sim C10 \\sim C01V \\sim C9 \\sim C8: within 2A with sigma of
0.005 and sigma for terminal atoms of 0.01 within 2A
C011 \\sim C01J \\sim C01S \\sim C01U \\sim C01W \\sim C01T: within 2A with
sigma of 0.01 and sigma for terminal atoms of 0.02 within 2A
4. Others
 Sof(C0)=Sof(H0A)=Sof(H0B)=Sof(H0C)=Sof(C1)=Sof(C3)=Sof(H3)=Sof(C5)=Sof(H5)=
 Sof(C6)=Sof(H6)=Sof(C4)=Sof(H4)=Sof(C2)=Sof(H2A)=1-FVAR(1)
 Sof(C01Y)=Sof(C01X)=Sof(H01X)=Sof(C021)=Sof(H021)=Sof(C022)=Sof(H022)=
 Sof(C020)=Sof(H020)=Sof(C01Z)=Sof(H01Z)=Sof(C023)=Sof(H02A)=Sof(H02B)=
 Sof(H02C)=FVAR(1)
 Sof(C9)=Sof(H9)=Sof(C8)=Sof(H8)=Sof(C7)=Sof(C11)=Sof(H11)=Sof(C10)=Sof(H10)=
 Sof(C01V)=Sof(H01V)=1-FVAR(2)
 Sof(C011)=Sof(C01T)=Sof(H01T)=Sof(C01W)=Sof(H01W)=Sof(C01U)=Sof(H01U)=
 Sof(C01S)=Sof(H01S)=Sof(C01J)=Sof(H01J)=FVAR(2)
5.a Aromatic/amide H refined with riding coordinates:
 N1(H1), C00V(H00V), C01T(H01T), C01W(H01W), C01U(H01U), C01S(H01S),
 C01J(H01J), C013(H013), C015(H015), C018(H018), C01A(H01A), C01C(H01C),
 C01F(H01F), C01I(H01I), C01K(H01K), C01O(H01O), C01X(H01X), C021(H021),
 C022(H022), C020(H020), C01Z(H01Z), C3(H3), C5(H5), C6(H6), C4(H4), C2(H2A),
 C9(H9), C8(H8), C11(H11), C10(H10), C01V(H01V)
5.b Fitted hexagon refined as free rotating group:
 C011(C01T,C01W,C01U,C01S,C01J), C01Y(C01X,C021,C022,C020,C01Z), C1(C3,C5,C6,
 C4,C2), C9(C8,C7,C11,C10,C01V)
5.c Idealised Me refined as rotating group:
 C023(H02A,H02B,H02C), C0(H0A,H0B,H0C)
;
_olex2_submission_special_instructions 'No special instructions were received'

loop_
_space_group_symop_operation_xyz
'x, y, z'
'-x, -y, -z'

loop_
_atom_site_label
_atom_site_type_symbol
_atom_site_fract_x
_atom_site_fract_y
_atom_site_fract_z
_atom_site_U_iso_or_equiv
_atom_site_adp_type
_atom_site_occupancy
_atom_site_site_symmetry_order
_atom_site_calc_flag
_atom_site_refinement_flags_posn
_atom_site_refinement_flags_adp
_atom_site_refinement_flags_occupancy
_atom_site_disorder_assembly
_atom_site_disorder_group
P1 P 0.51206(6) 0.16483(7) 0.26570(4) 0.0314(2) Uani 1 1 d D . . . .
F002 F 0.69307(16) 0.64208(16) 0.18994(11) 0.0410(4) Uani 1 1 d . . . . .
F003 F 0.78609(17) 0.30297(17) 0.14766(11) 0.0428(4) Uani 1 1 d . . . . .
F004 F 0.90078(16) 0.42701(18) 0.31128(11) 0.0441(4) Uani 1 1 d . . . . .
F005 F 0.02372(17) 0.19315(18) 0.07902(11) 0.0471(5) Uani 1 1 d . . . . .
F006 F 0.82484(18) 0.75513(17) 0.09598(11) 0.0488(5) Uani 1 1 d . . . . .
F007 F 0.60351(18) 0.57409(18) 0.34171(12) 0.0481(5) Uani 1 1 d . . . . .
F008 F 0.92352(18) 0.4217(2) 0.05886(11) 0.0519(5) Uani 1 1 d . . . . .
F009 F 0.94885(18) 0.6500(2) 0.03237(11) 0.0538(5) Uani 1 1 d . . . . .
F00A F 0.33133(17) 0.50474(19) 0.29547(11) 0.0512(5) Uani 1 1 d . . . . .
F00B F 0.17792(19) 0.5841(2) 0.17330(14) 0.0593(6) Uani 1 1 d . . . . .
F00C F 1.06745(18) 0.5706(2) 0.44574(11) 0.0578(6) Uani 1 1 d . . . . .
F00D F -0.13460(18) 0.09242(19) 0.16325(12) 0.0567(6) Uani 1 1 d . . . . .
F00E F 0.4643(2) 0.5334(2) 0.05429(13) 0.0589(6) Uani 1 1 d . . . . .
F00F F 0.1696(2) 0.4057(2) 0.37832(11) 0.0615(6) Uani 1 1 d . . . . .
F00G F -0.0644(2) 0.1976(2) 0.31242(13) 0.0640(6) Uani 1 1 d . . . . .
F00H F 0.7723(2) 0.7188(2) 0.47433(13) 0.0675(6) Uani 1 1 d . . . . .
F00I F 0.2328(2) 0.8023(2) 0.12943(16) 0.0697(7) Uani 1 1 d . . . . .
F00J F 1.0073(2) 0.7206(2) 0.52808(12) 0.0727(7) Uani 1 1 d . . . . .
F00K F 0.5195(3) 0.7547(3) 0.01090(15) 0.0810(8) Uani 1 1 d . . . . .
N1 N 0.6200(2) 0.2676(2) 0.23344(15) 0.0353(6) Uani 1 1 d . . . . .
H1 H 0.664176 0.240450 0.212317 0.042 Uiso 1 1 calc R U . . .
N2 N 0.4198(2) 0.4128(2) 0.17983(15) 0.0380(6) Uani 1 1 d . . . . .
F00N F 0.4038(3) 0.8918(2) 0.04817(17) 0.0851(8) Uani 1 1 d . . . . .
C00O C 0.7308(2) 0.4659(3) 0.17300(16) 0.0308(6) Uani 1 1 d . . . . .
C24 C 0.3530(3) 0.1037(3) 0.19938(17) 0.0316(6) Uani 1 1 d . . . . .
C00Q C 0.7448(3) 0.4938(3) 0.31967(17) 0.0339(6) Uani 1 1 d . . . . .
C00R C 0.7461(3) 0.5818(3) 0.15652(17) 0.0331(6) Uani 1 1 d . . . . .
C00S C 0.0653(3) 0.2470(3) 0.15272(17) 0.0374(7) Uani 1 1 d . . . . .
C00T C 0.7925(3) 0.4160(3) 0.13751(17) 0.0338(6) Uani 1 1 d . . . . .
C00U C 0.5137(3) 0.2317(3) 0.35631(17) 0.0340(6) Uani 1 1 d . . . . .
C00V C 0.2416(3) 0.0390(3) 0.22200(18) 0.0348(6) Uani 1 1 d . . . . .
H00V H 0.249323 0.034624 0.274432 0.042 Uiso 1 1 calc R U . . .
C00W C -0.0186(3) 0.1950(3) 0.19557(19) 0.0409(7) Uani 1 1 d . . . . .
C00X C 0.8655(3) 0.4754(3) 0.09060(17) 0.0394(7) Uani 1 1 d . . . . .
C00Y C 0.5171(3) 0.4132(3) 0.20688(18) 0.0357(7) Uani 1 1 d . . . . .
C00Z C 0.8159(3) 0.6437(3) 0.10879(17) 0.0377(7) Uani 1 1 d . . . . .
C010 C 0.7183(3) 0.5698(3) 0.36483(19) 0.0406(7) Uani 1 1 d . . . . .
C011 C 0.5486(2) 0.0350(2) 0.27481(16) 0.0364(9) Uani 0.914(5) 1 d DG U P A 1
C01T C 0.4977(3) -0.0471(3) 0.32185(17) 0.0650(13) Uani 0.914(5) 1 d DG U P A 1
H01T H 0.450467 -0.030708 0.351852 0.078 Uiso 0.914(5) 1 calc R U P A 1
C01W C 0.5160(4) -0.1533(3) 0.32497(19) 0.0739(16) Uani 0.914(5) 1 d DG U P A 1
H01W H 0.481213 -0.209469 0.357119 0.089 Uiso 0.914(5) 1 calc R U P A 1
C01U C 0.5851(3) -0.1774(2) 0.28107(19) 0.0578(11) Uani 0.914(5) 1 d DG U P A 1
H01U H 0.597581 -0.249944 0.283208 0.069 Uiso 0.914(5) 1 calc R U P A 1
C01S C 0.6360(3) -0.0952(2) 0.23404(16) 0.0516(10) Uani 0.914(5) 1 d DG U P A 1
H01S H 0.683205 -0.111657 0.204032 0.062 Uiso 0.914(5) 1 calc R U P A 1
C01J C 0.6177(2) 0.0110(2) 0.23091(14) 0.0433(9) Uani 0.914(5) 1 d DG U P A 1
H01J H 0.652461 0.067105 0.198764 0.052 Uiso 0.914(5) 1 calc R U P A 1
C012 C 0.8775(3) 0.5911(3) 0.07684(17) 0.0395(7) Uani 1 1 d . . . . .
C013 C 0.3402(3) 0.1090(3) 0.12227(18) 0.0386(7) Uani 1 1 d . . . . .
H013 H 0.415163 0.153056 0.106665 0.046 Uiso 1 1 calc R U . . .
C014 C 0.8649(3) 0.4977(3) 0.35038(18) 0.0388(7) Uani 1 1 d . . . . .
C015 C 0.4241(3) 0.2737(3) 0.36116(19) 0.0394(7) Uani 1 1 d . . . . .
H015 H 0.356650 0.262111 0.316527 0.047 Uiso 1 1 calc R U . . .
C016 C 0.1874(3) 0.3524(3) 0.18435(18) 0.0367(7) Uani 1 1 d . . . . .
C017 C 0.2151(3) 0.4002(3) 0.26017(19) 0.0411(7) Uani 1 1 d . . . . .
C018 C 0.1087(3) -0.0135(3) 0.0910(2) 0.0449(8) Uani 1 1 d . . . . .
H018 H 0.025175 -0.053987 0.053919 0.054 Uiso 1 1 calc R U . . .
C019 C 0.3195(3) 0.5474(3) 0.11614(18) 0.0401(7) Uani 1 1 d . . . . .
C01A C 0.1204(3) -0.0184(3) 0.16730(19) 0.0396(7) Uani 1 1 d . . . . .
H01A H 0.044713 -0.061500 0.182446 0.048 Uiso 1 1 calc R U . . .
C01B C 0.2645(3) 0.6219(3) 0.1331(2) 0.0431(8) Uani 1 1 d . . . . .
C01C C 0.2177(3) 0.0499(3) 0.06815(19) 0.0462(8) Uani 1 1 d . . . . .
H01C H 0.209025 0.053136 0.015521 0.055 Uiso 1 1 calc R U . . .
C01D C 0.0171(3) 0.2474(3) 0.27108(19) 0.0436(8) Uani 1 1 d . . . . .
C01E C 0.1351(3) 0.3527(3) 0.30359(19) 0.0449(8) Uani 1 1 d . . . . .
C01F C 0.6148(3) 0.2524(3) 0.4223(2) 0.0466(8) Uani 1 1 d . . . . .
H01F H 0.677792 0.225813 0.419372 0.056 Uiso 1 1 calc R U . . .
C01G C 0.8033(3) 0.6449(3) 0.4339(2) 0.0478(8) Uani 1 1 d . . . . .
C01H C 0.9529(3) 0.5711(3) 0.41947(19) 0.0448(8) Uani 1 1 d . . . . .
C01I C 0.4331(3) 0.3329(3) 0.4316(2) 0.0481(8) Uani 1 1 d . . . . .
H01I H 0.371241 0.360692 0.435072 0.058 Uiso 1 1 calc R U . . .
C01K C 0.5319(4) 0.3510(3) 0.4959(2) 0.0524(9) Uani 1 1 d . . . . .
H01K H 0.537795 0.391029 0.543931 0.063 Uiso 1 1 calc R U . . .
C01L C 0.4060(3) 0.5985(3) 0.07516(19) 0.0451(8) Uani 1 1 d . . . . .
C01M C 0.2902(3) 0.7357(3) 0.1107(2) 0.0493(8) Uani 1 1 d . . . . .
C01N C 0.9207(4) 0.6466(4) 0.46135(19) 0.0530(10) Uani 1 1 d . . . . .
C01O C 0.6223(3) 0.3114(4) 0.4912(2) 0.0544(9) Uani 1 1 d . . . . .
H01O H 0.690489 0.324970 0.535896 0.065 Uiso 1 1 calc R U . . .
C01P C 0.3753(4) 0.7799(3) 0.0696(2) 0.0544(9) Uani 1 1 d . . . . .
B1 B 0.6544(3) 0.4070(3) 0.2354(2) 0.0325(7) Uani 1 1 d . . . . .
C01R C 0.4345(4) 0.7110(4) 0.0515(2) 0.0551(9) Uani 1 1 d . . . . .
B2 B 0.2867(3) 0.4075(3) 0.1337(2) 0.0375(8) Uani 1 1 d . . . . .
C01Y C 0.1156(5) 0.8207(4) 0.3443(2) 0.0687(17) Uani 0.759(8) 1 d DG U P B 1
C01X C 0.0039(4) 0.8344(4) 0.3182(2) 0.077(2) Uani 0.759(8) 1 d DG U P B 1
H01X H -0.062570 0.780936 0.272896 0.092 Uiso 0.759(8) 1 calc R U P B 1
C021 C -0.0106(5) 0.9262(5) 0.3583(3) 0.104(3) Uani 0.759(8) 1 d DG U P B 1
H021 H -0.086974 0.935591 0.340436 0.125 Uiso 0.759(8) 1 calc R U P B 1
C022 C 0.0866(6) 1.0044(4) 0.4245(3) 0.106(3) Uani 0.759(8) 1 d DG U P B 1
H022 H 0.076735 1.067216 0.451951 0.128 Uiso 0.759(8) 1 calc R U P B 1
C020 C 0.1984(5) 0.9907(6) 0.4507(3) 0.106(3) Uani 0.759(8) 1 d DG U P B 1
H020 H 0.264850 1.044186 0.495927 0.127 Uiso 0.759(8) 1 calc R U P B 1
C01Z C 0.2129(4) 0.8989(5) 0.4105(3) 0.091(2) Uani 0.759(8) 1 d DG U P B 1
H01Z H 0.289256 0.889531 0.428388 0.109 Uiso 0.759(8) 1 calc R U P B 1
C023 C 0.1299(9) 0.7274(7) 0.2981(5) 0.099(3) Uani 0.759(8) 1 d D U P B 1
H02A H 0.043753 0.662421 0.266642 0.149 Uiso 0.759(8) 1 calc R U P B 1
H02B H 0.173862 0.688971 0.331877 0.149 Uiso 0.759(8) 1 calc R U P B 1
H02C H 0.181486 0.768354 0.264647 0.149 Uiso 0.759(8) 1 calc R U P B 1
C0 C 0.234(2) 1.018(2) 0.5145(9) 0.099(5) Uani 0.241(8) 1 d D U P B 2
H0A H 0.173302 0.971747 0.542131 0.149 Uiso 0.241(8) 1 calc R U P B 2
H0B H 0.246811 1.104761 0.519040 0.149 Uiso 0.241(8) 1 calc R U P B 2
H0C H 0.317480 1.018696 0.536624 0.149 Uiso 0.241(8) 1 calc R U P B 2
C1 C 0.1804(15) 0.9578(15) 0.4336(7) 0.094(4) Uani 0.241(8) 1 d DG U P B 2
C3 C 0.2478(12) 0.8939(17) 0.4194(8) 0.094(4) Uani 0.241(8) 1 d DG U P B 2
H3 H 0.330720 0.914673 0.453748 0.113 Uiso 0.241(8) 1 calc R U P B 2
C5 C 0.1938(14) 0.7996(15) 0.3549(8) 0.093(4) Uani 0.241(8) 1 d DG U P B 2
H5 H 0.239808 0.755913 0.345264 0.112 Uiso 0.241(8) 1 calc R U P B 2
C6 C 0.0724(15) 0.7691(14) 0.3047(7) 0.093(4) Uani 0.241(8) 1 d DG U P B 2
H6 H 0.035468 0.704684 0.260633 0.112 Uiso 0.241(8) 1 calc R U P B 2
C4 C 0.0050(12) 0.8330(17) 0.3188(8) 0.093(4) Uani 0.241(8) 1 d DG U P B 2
H4 H -0.077961 0.812217 0.284484 0.112 Uiso 0.241(8) 1 calc R U P B 2
C2 C 0.0590(14) 0.9273(16) 0.3833(8) 0.094(4) Uani 0.241(8) 1 d DG U P B 2
H2A H 0.012948 0.970978 0.392968 0.112 Uiso 0.241(8) 1 calc R U P B 2
H2 H 0.215(2) 0.321(2) 0.0828(14) 0.015(6) Uiso 1 1 d . . . . .
C9 C 0.7285(16) -0.0122(19) 0.3335(15) 0.042(6) Uani 0.086(5) 1 d DG U P A 2
H9 H 0.817904 0.008339 0.351360 0.050 Uiso 0.086(5) 1 calc R U P A 2
C8 C 0.6926(18) 0.0807(14) 0.3160(16) 0.039(6) Uani 0.086(5) 1 d DG U P A 2
H8 H 0.757418 0.164728 0.321815 0.047 Uiso 0.086(5) 1 calc R U P A 2
C7 C 0.562(2) 0.0507(17) 0.2898(17) 0.032(6) Uani 0.086(5) 1 d DG U P A 2
C11 C 0.4669(16) -0.0722(19) 0.2813(16) 0.030(6) Uani 0.086(5) 1 d DG U P A 2
H11 H 0.377513 -0.092770 0.263435 0.036 Uiso 0.086(5) 1 calc R U P A 2
C10 C 0.5028(19) -0.1651(15) 0.2988(17) 0.032(6) Uani 0.086(5) 1 d DG U P A 2
H10 H 0.437996 -0.249161 0.292979 0.039 Uiso 0.086(5) 1 calc R U P A 2
C01V C 0.634(2) -0.1351(16) 0.3249(17) 0.039(6) Uani 0.086(5) 1 d DG U P A 2
H01V H 0.658190 -0.198608 0.336942 0.047 Uiso 0.086(5) 1 calc R U P A 2

loop_
_atom_site_aniso_label
_atom_site_aniso_U_11
_atom_site_aniso_U_22
_atom_site_aniso_U_33
_atom_site_aniso_U_23
_atom_site_aniso_U_13
_atom_site_aniso_U_12
P1 0.0264(3) 0.0278(4) 0.0442(4) 0.0122(3) 0.0160(3) 0.0128(3)
F002 0.0420(9) 0.0314(9) 0.0564(11) 0.0128(8) 0.0234(8) 0.0180(8)
F003 0.0449(10) 0.0407(10) 0.0595(11) 0.0146(8) 0.0276(8) 0.0276(8)
F004 0.0353(9) 0.0522(11) 0.0516(10) 0.0096(9) 0.0145(8) 0.0254(8)
F005 0.0417(10) 0.0455(11) 0.0474(10) 0.0034(8) 0.0114(8) 0.0162(8)
F006 0.0463(10) 0.0372(10) 0.0581(11) 0.0224(9) 0.0183(9) 0.0124(8)
F007 0.0511(11) 0.0472(11) 0.0639(12) 0.0146(9) 0.0290(9) 0.0318(9)
F008 0.0470(10) 0.0716(14) 0.0505(11) 0.0111(10) 0.0275(9) 0.0325(10)
F009 0.0441(10) 0.0684(14) 0.0473(11) 0.0250(10) 0.0252(8) 0.0169(9)
F00A 0.0327(9) 0.0524(12) 0.0540(11) -0.0052(9) 0.0086(8) 0.0113(8)
F00B 0.0490(11) 0.0567(13) 0.0906(16) 0.0191(12) 0.0323(11) 0.0341(10)
F00C 0.0398(10) 0.0724(15) 0.0509(11) 0.0186(10) 0.0099(8) 0.0183(10)
F00D 0.0369(10) 0.0437(11) 0.0701(13) -0.0008(10) 0.0156(9) 0.0036(8)
F00E 0.0643(13) 0.0597(13) 0.0689(13) 0.0160(11) 0.0355(11) 0.0343(11)
F00F 0.0516(11) 0.0750(15) 0.0463(11) -0.0048(10) 0.0140(9) 0.0218(11)
F00G 0.0615(13) 0.0658(14) 0.0658(13) 0.0135(11) 0.0380(11) 0.0204(11)
F00H 0.0822(15) 0.0605(14) 0.0636(13) -0.0015(11) 0.0372(12) 0.0301(12)
F00I 0.0714(14) 0.0463(12) 0.1031(19) 0.0128(12) 0.0200(13) 0.0413(12)
F00J 0.0658(14) 0.0767(16) 0.0448(12) -0.0011(11) 0.0154(10) 0.0084(12)
F00K 0.0934(18) 0.0814(18) 0.0800(17) 0.0408(14) 0.0503(15) 0.0349(15)
N1 0.0313(12) 0.0270(12) 0.0555(15) 0.0125(11) 0.0236(11) 0.0144(10)
N2 0.0338(13) 0.0337(14) 0.0540(15) 0.0128(12) 0.0199(11) 0.0180(11)
F00N 0.104(2) 0.0555(15) 0.102(2) 0.0423(14) 0.0331(16) 0.0379(14)
C00O 0.0214(12) 0.0314(15) 0.0394(15) 0.0095(12) 0.0102(11) 0.0111(11)
C24 0.0320(14) 0.0279(14) 0.0403(15) 0.0103(12) 0.0149(12) 0.0161(12)
C00Q 0.0357(14) 0.0293(15) 0.0438(16) 0.0148(13) 0.0217(12) 0.0152(12)
C00R 0.0257(12) 0.0322(15) 0.0383(15) 0.0058(12) 0.0100(11) 0.0107(11)
C00S 0.0409(16) 0.0403(17) 0.0386(16) 0.0059(13) 0.0118(13) 0.0259(14)
C00T 0.0252(13) 0.0371(16) 0.0400(15) 0.0090(13) 0.0109(11) 0.0145(12)
C00U 0.0278(13) 0.0326(15) 0.0389(15) 0.0080(12) 0.0117(11) 0.0107(12)
C00V 0.0314(14) 0.0298(15) 0.0425(16) 0.0106(12) 0.0130(12) 0.0122(12)
C00W 0.0274(14) 0.0368(17) 0.0558(19) 0.0067(14) 0.0123(13) 0.0128(13)
C00X 0.0278(14) 0.055(2) 0.0376(15) 0.0073(14) 0.0119(12) 0.0198(14)
C00Y 0.0317(15) 0.0284(15) 0.0522(18) 0.0128(13) 0.0206(13) 0.0139(12)
C00Z 0.0286(14) 0.0331(16) 0.0414(16) 0.0126(13) 0.0069(12) 0.0070(12)
C010 0.0444(17) 0.0342(16) 0.0469(17) 0.0134(14) 0.0235(14) 0.0156(13)
C011 0.0296(16) 0.0322(18) 0.048(2) 0.0108(15) 0.0136(14) 0.0134(14)
C01T 0.088(3) 0.052(2) 0.090(3) 0.038(2) 0.057(3) 0.044(2)
C01W 0.107(4) 0.054(3) 0.093(4) 0.043(2) 0.057(3) 0.047(2)
C01U 0.065(2) 0.045(2) 0.076(3) 0.021(2) 0.019(2) 0.037(2)
C01S 0.0457(19) 0.041(2) 0.079(3) 0.0123(18) 0.0261(18) 0.0261(16)
C01J 0.0382(17) 0.0368(18) 0.062(2) 0.0139(16) 0.0220(15) 0.0194(15)
C012 0.0264(13) 0.0504(19) 0.0349(15) 0.0122(14) 0.0123(11) 0.0098(13)
C013 0.0435(16) 0.0364(16) 0.0442(17) 0.0144(13) 0.0205(13) 0.0212(14)
C014 0.0391(16) 0.0389(17) 0.0424(16) 0.0147(13) 0.0202(13) 0.0168(13)
C015 0.0341(15) 0.0392(17) 0.0458(17) 0.0075(14) 0.0138(13) 0.0168(13)
C016 0.0305(14) 0.0361(16) 0.0531(18) 0.0154(14) 0.0165(13) 0.0211(13)
C017 0.0276(14) 0.0394(17) 0.0520(18) 0.0022(14) 0.0056(13) 0.0162(13)
C018 0.0417(17) 0.0372(17) 0.0499(18) 0.0082(14) 0.0034(14) 0.0188(14)
C019 0.0365(15) 0.0398(17) 0.0443(17) 0.0090(14) 0.0099(13) 0.0192(14)
C01A 0.0308(14) 0.0325(16) 0.0508(18) 0.0088(14) 0.0111(13) 0.0111(12)
C01B 0.0354(15) 0.0417(18) 0.0550(19) 0.0101(15) 0.0125(14) 0.0209(14)
C01C 0.0546(19) 0.048(2) 0.0392(17) 0.0120(15) 0.0104(14) 0.0279(16)
C01D 0.0398(16) 0.0461(19) 0.0462(18) 0.0057(15) 0.0171(14) 0.0195(15)
C01E 0.0421(17) 0.052(2) 0.0426(17) 0.0033(15) 0.0103(13) 0.0252(15)
C01F 0.0354(16) 0.053(2) 0.0499(19) 0.0105(16) 0.0108(14) 0.0200(15)
C01G 0.0536(19) 0.0458(19) 0.0483(19) 0.0112(15) 0.0293(16) 0.0191(16)
C01H 0.0360(16) 0.050(2) 0.0430(17) 0.0172(15) 0.0130(13) 0.0137(14)
C01I 0.0479(18) 0.0457(19) 0.054(2) 0.0039(16) 0.0206(15) 0.0227(16)
C01K 0.056(2) 0.046(2) 0.0445(19) 0.0005(15) 0.0161(16) 0.0145(17)
C01L 0.0432(17) 0.0433(18) 0.0484(18) 0.0053(15) 0.0114(14) 0.0215(15)
C01M 0.0467(18) 0.0362(18) 0.060(2) 0.0059(16) 0.0031(16) 0.0227(15)
C01N 0.055(2) 0.049(2) 0.0350(17) 0.0064(15) 0.0157(15) 0.0052(16)
C01O 0.0436(18) 0.057(2) 0.0437(18) 0.0055(16) 0.0045(14) 0.0122(17)
C01P 0.059(2) 0.0394(19) 0.058(2) 0.0160(16) 0.0075(17) 0.0219(17)
B1 0.0297(15) 0.0298(17) 0.0470(18) 0.0126(14) 0.0206(14) 0.0162(13)
C01R 0.058(2) 0.054(2) 0.0467(19) 0.0181(17) 0.0166(16) 0.0197(18)
B2 0.0308(16) 0.0364(19) 0.0447(19) 0.0053(15) 0.0103(14) 0.0158(14)
C01Y 0.094(4) 0.045(3) 0.063(3) 0.020(2) 0.046(3) 0.016(3)
C01X 0.077(4) 0.058(3) 0.075(4) 0.016(3) 0.033(3) 0.008(3)
C021 0.102(5) 0.074(4) 0.094(4) 0.020(4) 0.027(4) 0.005(4)
C022 0.121(5) 0.071(4) 0.101(5) -0.001(4) 0.034(4) 0.024(4)
C020 0.112(5) 0.086(5) 0.082(5) -0.003(4) 0.026(4) 0.017(4)
C01Z 0.088(4) 0.090(4) 0.067(4) 0.021(3) 0.028(3) 0.014(4)
C023 0.129(7) 0.071(4) 0.097(5) 0.023(4) 0.068(5) 0.028(4)
C0 0.080(6) 0.092(7) 0.066(5) 0.031(5) 0.000(4) -0.003(5)
C1 0.076(6) 0.089(7) 0.062(5) 0.034(5) 0.002(4) -0.002(5)
C3 0.076(6) 0.089(7) 0.062(5) 0.034(5) 0.002(4) -0.002(5)
C5 0.075(6) 0.089(7) 0.062(5) 0.035(5) 0.002(4) -0.002(5)
C6 0.075(6) 0.088(7) 0.061(5) 0.035(5) 0.002(4) -0.002(5)
C4 0.075(6) 0.089(7) 0.062(5) 0.035(5) 0.002(4) -0.002(5)
C2 0.075(6) 0.089(7) 0.062(5) 0.034(5) 0.002(4) -0.002(5)
C9 0.048(10) 0.027(9) 0.050(10) 0.010(7) 0.005(7) 0.021(8)
C8 0.045(10) 0.026(9) 0.048(10) 0.010(7) 0.008(7) 0.022(8)
C7 0.040(10) 0.022(9) 0.043(10) 0.008(7) 0.009(8) 0.023(8)
C11 0.040(10) 0.021(9) 0.039(10) 0.009(7) 0.011(7) 0.023(8)
C10 0.044(10) 0.019(9) 0.041(10) 0.010(7) 0.010(7) 0.022(8)
C01V 0.048(10) 0.023(9) 0.047(10) 0.011(7) 0.006(8) 0.021(8)

loop_
_atom_type_symbol
_atom_type_description
_atom_type_scat_dispersion_real
_atom_type_scat_dispersion_imag
_atom_type_scat_source
C C 0.0181 0.0091 'International Tables Vol C Tables 4.2.6.8 and 6.1.1.4'
H H 0.0000 0.0000 'International Tables Vol C Tables 4.2.6.8 and 6.1.1.4'
B B 0.0090 0.0039 'International Tables Vol C Tables 4.2.6.8 and 6.1.1.4'
F F 0.0727 0.0534 'International Tables Vol C Tables 4.2.6.8 and 6.1.1.4'
N N 0.0311 0.0180 'International Tables Vol C Tables 4.2.6.8 and 6.1.1.4'
P P 0.2955 0.4335 'International Tables Vol C Tables 4.2.6.8 and 6.1.1.4'

loop_
_geom_angle_atom_site_label_1
_geom_angle_atom_site_label_2
_geom_angle_atom_site_label_3
_geom_angle
_geom_angle_site_symmetry_1
_geom_angle_site_symmetry_3
_geom_angle_publ_flag
N1 P1 C24 111.22(13) . . ?
N1 P1 C00U 111.08(14) . . ?
N1 P1 C011 107.49(12) . . ?
N1 P1 C7 107.8(8) . . ?
C24 P1 C00U 109.30(13) . . ?
C24 P1 C011 106.86(13) . . ?
C00U P1 C011 110.82(13) . . ?
C7 P1 C24 114.5(8) . . ?
C7 P1 C00U 102.7(10) . . ?
P1 N1 H1 116.1 . . ?
B1 N1 P1 127.7(2) . . ?
B1 N1 H1 116.1 . . ?
C00Y N2 B2 173.7(3) . . ?
C00R C00O B1 119.4(3) . . ?
C00T C00O C00R 113.9(2) . . ?
C00T C00O B1 126.5(3) . . ?
C00V C24 P1 121.2(2) . . ?
C013 C24 P1 118.8(2) . . ?
C013 C24 C00V 119.6(3) . . ?
C010 C00Q C014 114.5(3) . . ?
C010 C00Q B1 127.5(3) . . ?
C014 C00Q B1 118.0(3) . . ?
F002 C00R C00O 119.4(2) . . ?
F002 C00R C00Z 116.5(3) . . ?
C00Z C00R C00O 124.1(3) . . ?
F005 C00S C00W 116.8(3) . . ?
F005 C00S C016 121.0(3) . . ?
C00W C00S C016 122.2(3) . . ?
F003 C00T C00O 121.0(2) . . ?
F003 C00T C00X 114.9(3) . . ?
C00O C00T C00X 124.1(3) . . ?
C015 C00U P1 121.3(2) . . ?
C015 C00U C01F 119.4(3) . . ?
C01F C00U P1 119.0(2) . . ?
C24 C00V H00V 120.2 . . ?
C01A C00V C24 119.5(3) . . ?
C01A C00V H00V 120.2 . . ?
F00D C00W C00S 120.3(3) . . ?
F00D C00W C01D 120.0(3) . . ?
C01D C00W C00S 119.7(3) . . ?
F008 C00X C00T 120.7(3) . . ?
F008 C00X C012 120.2(3) . . ?
C012 C00X C00T 119.1(3) . . ?
N2 C00Y B1 173.3(3) . . ?
F006 C00Z C00R 119.9(3) . . ?
F006 C00Z C012 120.9(3) . . ?
C012 C00Z C00R 119.2(3) . . ?
F007 C010 C00Q 120.5(3) . . ?
F007 C010 C01G 115.9(3) . . ?
C01G C010 C00Q 123.7(3) . . ?
C01T C011 P1 119.07(14) . . ?
C01T C011 C01J 120.0 . . ?
C01J C011 P1 120.73(14) . . ?
C011 C01T H01T 120.0 . . ?
C01W C01T C011 120.0 . . ?
C01W C01T H01T 120.0 . . ?
C01T C01W H01W 120.0 . . ?
C01T C01W C01U 120.0 . . ?
C01U C01W H01W 120.0 . . ?
C01W C01U H01U 120.0 . . ?
C01S C01U C01W 120.0 . . ?
C01S C01U H01U 120.0 . . ?
C01U C01S H01S 120.0 . . ?
C01U C01S C01J 120.0 . . ?
C01J C01S H01S 120.0 . . ?
C011 C01J H01J 120.0 . . ?
C01S C01J C011 120.0 . . ?
C01S C01J H01J 120.0 . . ?
F009 C012 C00X 119.7(3) . . ?
F009 C012 C00Z 120.8(3) . . ?
C00Z C012 C00X 119.5(3) . . ?
C24 C013 H013 120.0 . . ?
C01C C013 C24 120.0(3) . . ?
C01C C013 H013 120.0 . . ?
F004 C014 C00Q 119.5(3) . . ?
F004 C014 C01H 116.5(3) . . ?
C01H C014 C00Q 123.9(3) . . ?
C00U C015 H015 120.0 . . ?
C00U C015 C01I 120.0(3) . . ?
C01I C015 H015 120.0 . . ?
C00S C016 B2 121.1(3) . . ?
C017 C016 C00S 114.5(3) . . ?
C017 C016 B2 124.4(3) . . ?
F00A C017 C016 118.6(3) . . ?
C01E C017 F00A 116.5(3) . . ?
C01E C017 C016 124.9(3) . . ?
C01A C018 H018 119.8 . . ?
C01A C018 C01C 120.5(3) . . ?
C01C C018 H018 119.8 . . ?
C01B C019 B2 127.8(3) . . ?
C01L C019 C01B 113.7(3) . . ?
C01L C019 B2 118.4(3) . . ?
C00V C01A H01A 119.8 . . ?
C018 C01A C00V 120.5(3) . . ?
C018 C01A H01A 119.8 . . ?
F00B C01B C019 120.4(3) . . ?
F00B C01B C01M 115.4(3) . . ?
C01M C01B C019 124.2(3) . . ?
C013 C01C H01C 120.0 . . ?
C018 C01C C013 119.9(3) . . ?
C018 C01C H01C 120.0 . . ?
F00G C01D C00W 119.7(3) . . ?
F00G C01D C01E 120.6(3) . . ?
C00W C01D C01E 119.7(3) . . ?
F00F C01E C01D 119.7(3) . . ?
C017 C01E F00F 121.4(3) . . ?
C017 C01E C01D 119.0(3) . . ?
C00U C01F H01F 120.2 . . ?
C01O C01F C00U 119.7(3) . . ?
C01O C01F H01F 120.2 . . ?
F00H C01G C010 120.6(3) . . ?
F00H C01G C01N 119.7(3) . . ?
C01N C01G C010 119.7(3) . . ?
F00C C01H C014 120.9(3) . . ?
F00C C01H C01N 120.6(3) . . ?
C014 C01H C01N 118.5(3) . . ?
C015 C01I H01I 120.1 . . ?
C01K C01I C015 119.9(3) . . ?
C01K C01I H01I 120.1 . . ?
C01I C01K H01K 119.8 . . ?
C01I C01K C01O 120.4(3) . . ?
C01O C01K H01K 119.8 . . ?
F00E C01L C019 119.0(3) . . ?
F00E C01L C01R 116.8(3) . . ?
C01R C01L C019 124.2(4) . . ?
F00I C01M C01B 120.6(3) . . ?
F00I C01M C01P 120.3(3) . . ?
C01P C01M C01B 119.1(4) . . ?
F00J C01N C01G 121.4(4) . . ?
F00J C01N C01H 118.9(4) . . ?
C01G C01N C01H 119.7(3) . . ?
C01F C01O C01K 120.7(3) . . ?
C01F C01O H01O 119.7 . . ?
C01K C01O H01O 119.7 . . ?
F00N C01P C01M 120.2(4) . . ?
F00N C01P C01R 120.2(4) . . ?
C01M C01P C01R 119.6(3) . . ?
N1 B1 C00O 112.1(2) . . ?
N1 B1 C00Q 112.5(2) . . ?
N1 B1 C00Y 106.9(2) . . ?
C00Q B1 C00O 107.9(2) . . ?
C00Q B1 C00Y 112.1(3) . . ?
C00Y B1 C00O 105.1(2) . . ?
F00K C01R C01L 120.9(4) . . ?
F00K C01R C01P 119.8(3) . . ?
C01L C01R C01P 119.3(3) . . ?
N2 B2 C016 106.9(2) . . ?
N2 B2 C019 107.0(2) . . ?
N2 B2 H2 118.2(13) . . ?
C016 B2 H2 89.8(12) . . ?
C019 B2 C016 116.8(3) . . ?
C019 B2 H2 117.3(13) . . ?
C01X C01Y C01Z 120.0 . . ?
C01X C01Y C023 118.1(5) . . ?
C01Z C01Y C023 121.8(5) . . ?
C01Y C01X H01X 120.0 . . ?
C021 C01X C01Y 120.0 . . ?
C021 C01X H01X 120.0 . . ?
C01X C021 H021 120.0 . . ?
C01X C021 C022 120.0 . . ?
C022 C021 H021 120.0 . . ?
C021 C022 H022 120.0 . . ?
C020 C022 C021 120.0 . . ?
C020 C022 H022 120.0 . . ?
C022 C020 H020 120.0 . . ?
C01Z C020 C022 120.0 . . ?
C01Z C020 H020 120.0 . . ?
C01Y C01Z H01Z 120.0 . . ?
C020 C01Z C01Y 120.0 . . ?
C020 C01Z H01Z 120.0 . . ?
C01Y C023 H02A 109.5 . . ?
C01Y C023 H02B 109.5 . . ?
C01Y C023 H02C 109.5 . . ?
H02A C023 H02B 109.5 . . ?
H02A C023 H02C 109.5 . . ?
H02B C023 H02C 109.5 . . ?
H0A C0 H0B 109.5 . . ?
H0A C0 H0C 109.5 . . ?
H0B C0 H0C 109.5 . . ?
C1 C0 H0A 109.5 . . ?
C1 C0 H0B 109.5 . . ?
C1 C0 H0C 109.5 . . ?
C3 C1 C0 108.6(13) . . ?
C3 C1 C2 120.0 . . ?
C2 C1 C0 128.0(13) . . ?
C1 C3 H3 120.0 . . ?
C1 C3 C5 120.0 . . ?
C5 C3 H3 120.0 . . ?
C3 C5 H5 120.0 . . ?
C3 C5 C6 120.0 . . ?
C6 C5 H5 120.0 . . ?
C5 C6 H6 120.0 . . ?
C4 C6 C5 120.0 . . ?
C4 C6 H6 120.0 . . ?
C6 C4 H4 120.0 . . ?
C2 C4 C6 120.0 . . ?
C2 C4 H4 120.0 . . ?
C1 C2 H2A 120.0 . . ?
C4 C2 C1 120.0 . . ?
C4 C2 H2A 120.0 . . ?
C8 C9 H9 120.0 . . ?
C8 C9 C01V 120.0 . . ?
C01V C9 H9 120.0 . . ?
C9 C8 H8 120.0 . . ?
C9 C8 C7 120.0 . . ?
C7 C8 H8 120.0 . . ?
C8 C7 P1 121.5(12) . . ?
C8 C7 C11 120.0 . . ?
C11 C7 P1 118.5(12) . . ?
C7 C11 H11 120.0 . . ?
C7 C11 C10 120.0 . . ?
C10 C11 H11 120.0 . . ?
C11 C10 H10 120.0 . . ?
C01V C10 C11 120.0 . . ?
C01V C10 H10 120.0 . . ?
C9 C01V H01V 120.0 . . ?
C10 C01V C9 120.0 . . ?
C10 C01V H01V 120.0 . . ?

loop_
_geom_bond_atom_site_label_1
_geom_bond_atom_site_label_2
_geom_bond_distance
_geom_bond_site_symmetry_2
_geom_bond_publ_flag
P1 N1 1.622(2) . ?
P1 C24 1.784(3) . ?
P1 C00U 1.796(3) . ?
P1 C011 1.8034(19) . ?
P1 C7 1.758(12) . ?
F002 C00R 1.360(4) . ?
F003 C00T 1.357(4) . ?
F004 C014 1.351(4) . ?
F005 C00S 1.334(4) . ?
F006 C00Z 1.339(4) . ?
F007 C010 1.360(4) . ?
F008 C00X 1.338(4) . ?
F009 C012 1.337(3) . ?
F00A C017 1.370(3) . ?
F00B C01B 1.355(4) . ?
F00C C01H 1.339(4) . ?
F00D C00W 1.351(3) . ?
F00E C01L 1.350(4) . ?
F00F C01E 1.359(4) . ?
F00G C01D 1.342(4) . ?
F00H C01G 1.351(4) . ?
F00I C01M 1.342(4) . ?
F00J C01N 1.345(4) . ?
F00K C01R 1.352(4) . ?
N1 H1 0.8800 . ?
N1 B1 1.542(4) . ?
N2 C00Y 1.146(4) . ?
N2 B2 1.581(4) . ?
F00N C01P 1.347(4) . ?
C00O C00R 1.388(4) . ?
C00O C00T 1.382(4) . ?
C00O B1 1.644(4) . ?
C24 C00V 1.404(4) . ?
C24 C013 1.393(4) . ?
C00Q C010 1.385(5) . ?
C00Q C014 1.388(4) . ?
C00Q B1 1.629(5) . ?
C00R C00Z 1.387(4) . ?
C00S C00W 1.387(4) . ?
C00S C016 1.403(4) . ?
C00T C00X 1.386(4) . ?
C00U C015 1.390(4) . ?
C00U C01F 1.403(4) . ?
C00V H00V 0.9500 . ?
C00V C01A 1.385(4) . ?
C00W C01D 1.367(5) . ?
C00X C012 1.382(5) . ?
C00Y B1 1.634(4) . ?
C00Z C012 1.367(5) . ?
C010 C01G 1.374(5) . ?
C011 C01T 1.3900 . ?
C011 C01J 1.3900 . ?
C01T H01T 0.9500 . ?
C01T C01W 1.3900 . ?
C01W H01W 0.9500 . ?
C01W C01U 1.3900 . ?
C01U H01U 0.9500 . ?
C01U C01S 1.3900 . ?
C01S H01S 0.9500 . ?
C01S C01J 1.3900 . ?
C01J H01J 0.9500 . ?
C013 H013 0.9500 . ?
C013 C01C 1.390(5) . ?
C014 C01H 1.377(5) . ?
C015 H015 0.9500 . ?
C015 C01I 1.394(5) . ?
C016 C017 1.374(5) . ?
C016 B2 1.630(4) . ?
C017 C01E 1.356(5) . ?
C018 H018 0.9500 . ?
C018 C01A 1.379(5) . ?
C018 C01C 1.382(5) . ?
C019 C01B 1.386(5) . ?
C019 C01L 1.381(5) . ?
C019 B2 1.626(5) . ?
C01A H01A 0.9500 . ?
C01B C01M 1.380(5) . ?
C01C H01C 0.9500 . ?
C01D C01E 1.378(5) . ?
C01F H01F 0.9500 . ?
C01F C01O 1.377(5) . ?
C01G C01N 1.362(6) . ?
C01H C01N 1.392(6) . ?
C01I H01I 0.9500 . ?
C01I C01K 1.377(5) . ?
C01K H01K 0.9500 . ?
C01K C01O 1.379(6) . ?
C01L C01R 1.371(5) . ?
C01M C01P 1.360(6) . ?
C01O H01O 0.9500 . ?
C01P C01R 1.378(6) . ?
B2 H2 1.19(3) . ?
C01Y C01X 1.3900 . ?
C01Y C01Z 1.3900 . ?
C01Y C023 1.462(9) . ?
C01X H01X 0.9500 . ?
C01X C021 1.3900 . ?
C021 H021 0.9500 . ?
C021 C022 1.3900 . ?
C022 H022 0.9500 . ?
C022 C020 1.3900 . ?
C020 H020 0.9500 . ?
C020 C01Z 1.3900 . ?
C01Z H01Z 0.9500 . ?
C023 H02A 0.9800 . ?
C023 H02B 0.9800 . ?
C023 H02C 0.9800 . ?
C0 H0A 0.9800 . ?
C0 H0B 0.9800 . ?
C0 H0C 0.9800 . ?
C0 C1 1.464(16) . ?
C1 C3 1.3900 . ?
C1 C2 1.3900 . ?
C3 H3 0.9500 . ?
C3 C5 1.3900 . ?
C5 H5 0.9500 . ?
C5 C6 1.3900 . ?
C6 H6 0.9500 . ?
C6 C4 1.3900 . ?
C4 H4 0.9500 . ?
C4 C2 1.3900 . ?
C2 H2A 0.9500 . ?
C9 H9 0.9500 . ?
C9 C8 1.3900 . ?
C9 C01V 1.3900 . ?
C8 H8 0.9500 . ?
C8 C7 1.3900 . ?
C7 C11 1.3900 . ?
C11 H11 0.9500 . ?
C11 C10 1.3900 . ?
C10 H10 0.9500 . ?
C10 C01V 1.3900 . ?
C01V H01V 0.9500 . ?

loop_
_geom_torsion_atom_site_label_1
_geom_torsion_atom_site_label_2
_geom_torsion_atom_site_label_3
_geom_torsion_atom_site_label_4
_geom_torsion
_geom_torsion_site_symmetry_1
_geom_torsion_site_symmetry_2
_geom_torsion_site_symmetry_3
_geom_torsion_site_symmetry_4
_geom_torsion_publ_flag
P1 N1 B1 C00O -160.8(2) . . . . ?
P1 N1 B1 C00Q 77.4(3) . . . . ?
P1 N1 B1 C00Y -46.1(4) . . . . ?
P1 C24 C00V C01A -173.3(2) . . . . ?
P1 C24 C013 C01C 172.9(3) . . . . ?
P1 C00U C015 C01I -175.7(2) . . . . ?
P1 C00U C01F C01O 175.6(3) . . . . ?
P1 C011 C01T C01W 174.9(2) . . . . ?
P1 C011 C01J C01S -174.8(2) . . . . ?
P1 C7 C11 C10 179(2) . . . . ?
F002 C00R C00Z F006 -2.0(4) . . . . ?
F002 C00R C00Z C012 176.5(2) . . . . ?
F003 C00T C00X F008 0.0(4) . . . . ?
F003 C00T C00X C012 180.0(3) . . . . ?
F004 C014 C01H F00C -0.3(4) . . . . ?
F004 C014 C01H C01N 179.3(3) . . . . ?
F005 C00S C00W F00D 1.9(5) . . . . ?
F005 C00S C00W C01D -178.6(3) . . . . ?
F005 C00S C016 C017 177.9(3) . . . . ?
F005 C00S C016 B2 -3.9(4) . . . . ?
F006 C00Z C012 F009 0.4(4) . . . . ?
F006 C00Z C012 C00X -179.4(3) . . . . ?
F007 C010 C01G F00H -1.0(4) . . . . ?
F007 C010 C01G C01N -179.8(3) . . . . ?
F008 C00X C012 F009 -0.8(4) . . . . ?
F008 C00X C012 C00Z 179.0(3) . . . . ?
F00A C017 C01E F00F -0.6(5) . . . . ?
F00A C017 C01E C01D -179.9(3) . . . . ?
F00B C01B C01M F00I 0.8(5) . . . . ?
F00B C01B C01M C01P -179.5(3) . . . . ?
F00C C01H C01N F00J 1.0(5) . . . . ?
F00C C01H C01N C01G -179.4(3) . . . . ?
F00D C00W C01D F00G -0.9(5) . . . . ?
F00D C00W C01D C01E -179.5(3) . . . . ?
F00E C01L C01R F00K -1.6(5) . . . . ?
F00E C01L C01R C01P 178.4(3) . . . . ?
F00G C01D C01E F00F 0.5(5) . . . . ?
F00G C01D C01E C017 179.8(3) . . . . ?
F00H C01G C01N F00J -0.1(5) . . . . ?
F00H C01G C01N C01H -179.6(3) . . . . ?
F00I C01M C01P F00N 0.8(5) . . . . ?
F00I C01M C01P C01R 179.3(3) . . . . ?
N1 P1 C24 C00V -163.6(2) . . . . ?
N1 P1 C24 C013 23.3(3) . . . . ?
N1 P1 C00U C015 98.9(3) . . . . ?
N1 P1 C00U C01F -75.1(3) . . . . ?
N1 P1 C011 C01T 160.75(17) . . . . ?
N1 P1 C011 C01J -24.4(2) . . . . ?
N1 P1 C7 C8 31.4(17) . . . . ?
N1 P1 C7 C11 -147.7(13) . . . . ?
F00N C01P C01R F00K -1.2(6) . . . . ?
F00N C01P C01R C01L 178.7(3) . . . . ?
C00O C00R C00Z F006 179.7(3) . . . . ?
C00O C00R C00Z C012 -1.9(4) . . . . ?
C00O C00T C00X F008 179.3(3) . . . . ?
C00O C00T C00X C012 -0.8(4) . . . . ?
C24 P1 N1 B1 80.7(3) . . . . ?
C24 P1 C00U C015 -24.2(3) . . . . ?
C24 P1 C00U C01F 161.8(2) . . . . ?
C24 P1 C011 C01T -79.78(19) . . . . ?
C24 P1 C011 C01J 95.06(19) . . . . ?
C24 P1 C7 C8 155.7(12) . . . . ?
C24 P1 C7 C11 -23.4(18) . . . . ?
C24 C00V C01A C018 0.7(5) . . . . ?
C24 C013 C01C C018 0.4(5) . . . . ?
C00Q C010 C01G F00H 178.6(3) . . . . ?
C00Q C010 C01G C01N -0.3(5) . . . . ?
C00Q C014 C01H F00C -179.8(3) . . . . ?
C00Q C014 C01H C01N -0.3(5) . . . . ?
C00R C00O C00T F003 -179.7(2) . . . . ?
C00R C00O C00T C00X 1.1(4) . . . . ?
C00R C00O B1 N1 167.4(2) . . . . ?
C00R C00O B1 C00Q -68.2(3) . . . . ?
C00R C00O B1 C00Y 51.6(3) . . . . ?
C00R C00Z C012 F009 -178.0(3) . . . . ?
C00R C00Z C012 C00X 2.2(4) . . . . ?
C00S C00W C01D F00G 179.6(3) . . . . ?
C00S C00W C01D C01E 1.1(5) . . . . ?
C00S C016 C017 F00A -178.7(3) . . . . ?
C00S C016 C017 C01E 0.5(5) . . . . ?
C00S C016 B2 N2 -125.3(3) . . . . ?
C00S C016 B2 C019 115.0(3) . . . . ?
C00T C00O C00R F002 -178.1(2) . . . . ?
C00T C00O C00R C00Z 0.2(4) . . . . ?
C00T C00O B1 N1 -17.8(4) . . . . ?
C00T C00O B1 C00Q 106.6(3) . . . . ?
C00T C00O B1 C00Y -133.6(3) . . . . ?
C00T C00X C012 F009 179.3(3) . . . . ?
C00T C00X C012 C00Z -0.9(4) . . . . ?
C00U P1 N1 B1 -41.2(3) . . . . ?
C00U P1 C24 C00V -40.6(3) . . . . ?
C00U P1 C24 C013 146.3(2) . . . . ?
C00U P1 C011 C01T 39.20(19) . . . . ?
C00U P1 C011 C01J -145.95(17) . . . . ?
C00U P1 C7 C8 -86.0(15) . . . . ?
C00U P1 C7 C11 94.9(15) . . . . ?
C00U C015 C01I C01K 0.8(5) . . . . ?
C00U C01F C01O C01K -0.4(5) . . . . ?
C00V C24 C013 C01C -0.3(5) . . . . ?
C00W C00S C016 C017 -1.1(5) . . . . ?
C00W C00S C016 B2 177.1(3) . . . . ?
C00W C01D C01E F00F 179.1(3) . . . . ?
C00W C01D C01E C017 -1.7(5) . . . . ?
C010 C00Q C014 F004 179.8(2) . . . . ?
C010 C00Q C014 C01H -0.7(4) . . . . ?
C010 C00Q B1 N1 -122.5(3) . . . . ?
C010 C00Q B1 C00O 113.3(3) . . . . ?
C010 C00Q B1 C00Y -2.0(4) . . . . ?
C010 C01G C01N F00J 178.8(3) . . . . ?
C010 C01G C01N C01H -0.7(5) . . . . ?
C011 P1 N1 B1 -162.6(3) . . . . ?
C011 P1 C24 C00V 79.4(3) . . . . ?
C011 P1 C24 C013 -93.7(3) . . . . ?
C011 P1 C00U C015 -141.7(2) . . . . ?
C011 P1 C00U C01F 44.3(3) . . . . ?
C011 C01T C01W C01U 0.0 . . . . ?
C01T C011 C01J C01S 0.0 . . . . ?
C01T C01W C01U C01S 0.0 . . . . ?
C01W C01U C01S C01J 0.0 . . . . ?
C01U C01S C01J C011 0.0 . . . . ?
C01J C011 C01T C01W 0.0 . . . . ?
C013 C24 C00V C01A -0.2(5) . . . . ?
C014 C00Q C010 F007 -179.5(2) . . . . ?
C014 C00Q C010 C01G 0.9(4) . . . . ?
C014 C00Q B1 N1 60.0(3) . . . . ?
C014 C00Q B1 C00O -64.2(3) . . . . ?
C014 C00Q B1 C00Y -179.5(2) . . . . ?
C014 C01H C01N F00J -178.6(3) . . . . ?
C014 C01H C01N C01G 1.0(5) . . . . ?
C015 C00U C01F C01O 1.4(5) . . . . ?
C015 C01I C01K C01O 0.3(5) . . . . ?
C016 C00S C00W F00D -179.1(3) . . . . ?
C016 C00S C00W C01D 0.4(5) . . . . ?
C016 C017 C01E F00F -179.8(3) . . . . ?
C016 C017 C01E C01D 0.9(5) . . . . ?
C017 C016 B2 N2 52.8(4) . . . . ?
C017 C016 B2 C019 -67.0(4) . . . . ?
C019 C01B C01M F00I 180.0(3) . . . . ?
C019 C01B C01M C01P -0.4(5) . . . . ?
C019 C01L C01R F00K -179.4(3) . . . . ?
C019 C01L C01R C01P 0.6(6) . . . . ?
C01A C018 C01C C013 0.2(5) . . . . ?
C01B C019 C01L F00E -179.0(3) . . . . ?
C01B C019 C01L C01R -1.2(5) . . . . ?
C01B C019 B2 N2 -126.0(3) . . . . ?
C01B C019 B2 C016 -6.3(5) . . . . ?
C01B C01M C01P F00N -178.9(3) . . . . ?
C01B C01M C01P C01R -0.3(5) . . . . ?
C01C C018 C01A C00V -0.7(5) . . . . ?
C01F C00U C015 C01I -1.7(5) . . . . ?
C01I C01K C01O C01F -0.5(6) . . . . ?
C01L C019 C01B F00B -179.8(3) . . . . ?
C01L C019 C01B C01M 1.1(5) . . . . ?
C01L C019 B2 N2 58.6(4) . . . . ?
C01L C019 B2 C016 178.3(3) . . . . ?
C01M C01P C01R F00K -179.8(3) . . . . ?
C01M C01P C01R C01L 0.2(6) . . . . ?
B1 C00O C00R F002 -2.6(4) . . . . ?
B1 C00O C00R C00Z 175.6(3) . . . . ?
B1 C00O C00T F003 5.3(4) . . . . ?
B1 C00O C00T C00X -173.9(3) . . . . ?
B1 C00Q C010 F007 2.9(4) . . . . ?
B1 C00Q C010 C01G -176.7(3) . . . . ?
B1 C00Q C014 F004 -2.3(4) . . . . ?
B1 C00Q C014 C01H 177.2(3) . . . . ?
B2 C016 C017 F00A 3.1(5) . . . . ?
B2 C016 C017 C01E -177.7(3) . . . . ?
B2 C019 C01B F00B 4.6(5) . . . . ?
B2 C019 C01B C01M -174.5(3) . . . . ?
B2 C019 C01L F00E -2.9(4) . . . . ?
B2 C019 C01L C01R 174.8(3) . . . . ?
C01Y C01X C021 C022 0.0 . . . . ?
C01X C01Y C01Z C020 0.0 . . . . ?
C01X C021 C022 C020 0.0 . . . . ?
C021 C022 C020 C01Z 0.0 . . . . ?
C022 C020 C01Z C01Y 0.0 . . . . ?
C01Z C01Y C01X C021 0.0 . . . . ?
C023 C01Y C01X C021 -176.7(4) . . . . ?
C023 C01Y C01Z C020 176.6(5) . . . . ?
C0 C1 C3 C5 160.8(16) . . . . ?
C0 C1 C2 C4 -156.7(19) . . . . ?
C1 C3 C5 C6 0.0 . . . . ?
C3 C1 C2 C4 0.0 . . . . ?
C3 C5 C6 C4 0.0 . . . . ?
C5 C6 C4 C2 0.0 . . . . ?
C6 C4 C2 C1 0.0 . . . . ?
C2 C1 C3 C5 0.0 . . . . ?
C9 C8 C7 P1 -179(2) . . . . ?
C9 C8 C7 C11 0.0 . . . . ?
C8 C9 C01V C10 0.0 . . . . ?
C8 C7 C11 C10 0.0 . . . . ?
C7 P1 N1 B1 -153.0(10) . . . . ?
C7 P1 C24 C00V 73.9(11) . . . . ?
C7 P1 C24 C013 -99.2(11) . . . . ?
C7 P1 C00U C015 -146.0(8) . . . . ?
C7 P1 C00U C01F 39.9(8) . . . . ?
C7 C11 C10 C01V 0.0 . . . . ?
C11 C10 C01V C9 0.0 . . . . ?
C01V C9 C8 C7 0.0 . . . . ?
